data_4126468
loop_
_publ_author_name
'Liniger, Marc'
'Liu, Yiyang'
'Stoltz, Brian M.'

_publ_section_title
;
 Sequential Ruthenium Catalysis for Olefin Isomerization and Oxidation:
 Application to the Synthesis of Unusual Amino Acids.
;
_journal_name_full 'Journal of the American Chemical Society'
_journal_paper_doi 10.1021/jacs.7b08496
_journal_year 2017
_chemical_formula_moiety 'C8 H13 N O3'
_chemical_formula_sum 'C8 H13 N O3'
_chemical_formula_weight 171.19
_space_group_crystal_system monoclinic
_space_group_IT_number 15
_space_group_name_Hall '-C 2yc'
_space_group_name_H-M_alt 'C 1 2/c 1'
_symmetry_space_group_name_Hall '-C 2yc'
_symmetry_space_group_name_H-M 'C 1 2/c 1'
_atom_sites_solution_hydrogens difmap
_audit_creation_date 2014-09-08
_audit_creation_method
;
Olex2 1.2
(compiled 2014.08.28 svn.r2986 for OlexSys, GUI svn.r4874),
 SHELXL-2014,
 and manual edit
;
_cell_angle_alpha 90
_cell_angle_beta 94.969(3)
_cell_angle_gamma 90
_cell_formula_units_Z 8
_cell_length_a 22.4726(11)
_cell_length_b 7.5874(4)
_cell_length_c 10.1108(5)
_cell_measurement_reflns_used 9747
_cell_measurement_temperature 100
_cell_measurement_theta_max 42.25
_cell_measurement_theta_min 2.83
_cell_volume 1717.50(15)
_computing_cell_refinement 'SAINT V8.34A (Bruker-AXS, 2007)'
_computing_data_collection 'APEX2 2014.7-1 (Bruker-AXS, 2007)'
_computing_data_reduction 'SAINT V8.34A (Bruker-AXS, 2007)'
_computing_molecular_graphics 'DIAMOND 3 (Crystal Impact, 1999)'
_computing_publication_material 'Olex2 (Dolomanov et al., 2009)'
_computing_structure_refinement 'SHELXL-2014/6 (Sheldrick, 2014)'
_computing_structure_solution 'XT-2014/3 (Sheldrick, 2012)'
_diffrn_ambient_temperature 100
_diffrn_detector_area_resol_mean 8.33
_diffrn_measured_fraction_theta_full 1.000
_diffrn_measured_fraction_theta_max 0.991
_diffrn_measurement_device_type 'Bruker KAPPA APEX II ccd'
_diffrn_measurement_method '\w and \f scans'
_diffrn_radiation_monochromator graphite
_diffrn_radiation_type MoK\a
_diffrn_radiation_wavelength 0.71073
_diffrn_reflns_av_R_equivalents 0.0308
_diffrn_reflns_av_unetI/netI 0.0156
_diffrn_reflns_Laue_measured_fraction_full 1.000
_diffrn_reflns_Laue_measured_fraction_max 0.991
_diffrn_reflns_limit_h_max 42
_diffrn_reflns_limit_h_min -42
_diffrn_reflns_limit_k_max 14
_diffrn_reflns_limit_k_min -14
_diffrn_reflns_limit_l_max 19
_diffrn_reflns_limit_l_min -19
_diffrn_reflns_number 84401
_diffrn_reflns_point_group_measured_fraction_full 1.000
_diffrn_reflns_point_group_measured_fraction_max 0.991
_diffrn_reflns_theta_full 25.000
_diffrn_reflns_theta_max 42.956
_diffrn_reflns_theta_min 1.819
_diffrn_source 'sealed tube'
_diffrn_source_current 30
_diffrn_source_power 1.5
_diffrn_source_target Mo
_diffrn_source_voltage 50
_exptl_absorpt_coefficient_mu 0.101
_exptl_absorpt_correction_T_max 1.0000
_exptl_absorpt_correction_T_min 0.9685
_exptl_absorpt_correction_type multi-scan
_exptl_absorpt_process_details
;
SADABS-2014/3 (Bruker,2014) was used for absorption correction.
wR2(int) was 0.0465 before and 0.0433 after correction.
The Ratio of minimum to maximum transmission is 0.9685.
The \l/2 correction factor is 0.00150.
;
_exptl_crystal_colour colourless
_exptl_crystal_density_diffrn 1.324
_exptl_crystal_description block
_exptl_crystal_F_000 736
_exptl_crystal_size_max 0.34
_exptl_crystal_size_mid 0.32
_exptl_crystal_size_min 0.19
_refine_diff_density_max 0.564
_refine_diff_density_min -0.260
_refine_diff_density_rms 0.057
_refine_ls_extinction_method none
_refine_ls_goodness_of_fit_ref 1.082
_refine_ls_hydrogen_treatment refall
_refine_ls_matrix_type full
_refine_ls_number_parameters 161
_refine_ls_number_reflns 6290
_refine_ls_number_restraints 0
_refine_ls_restrained_S_all 1.082
_refine_ls_R_factor_all 0.0401
_refine_ls_R_factor_gt 0.0319
_refine_ls_shift/su_max 0.002
_refine_ls_shift/su_mean 0.000
_refine_ls_structure_factor_coef Fsqd
_refine_ls_weighting_details 'w=1/[\s^2^(Fo^2^)+(0.0518P)^2^+0.3402P] where P=(Fo^2^+2Fc^2^)/3'
_refine_ls_weighting_scheme calc
_refine_ls_wR_factor_gt 0.0906
_refine_ls_wR_factor_ref 0.0957
_reflns_Friedel_coverage 0.000
_reflns_number_gt 5346
_reflns_number_total 6290
_reflns_threshold_expression 'I > 2\s(I)'
_cod_data_source_file ja7b08496_si_005.cif
_cod_data_source_block a14357
_cod_database_code 4126468
_shelxl_version_number 2014/6
_shelx_space_group_comment
;
The symmetry employed for this shelxl refinement is uniquely defined
by the following loop, which should always be used as a source of
symmetry information in preference to the above space-group names.
They are only intended as comments.
;
_shelx_estimated_absorpt_t_max 0.981
_shelx_estimated_absorpt_t_min 0.966
_olex2_refinement_description
;
;
_olex2_submission_special_instructions 'No special instructions were received'

loop_
_space_group_symop_operation_xyz
'x, y, z'
'-x, y, -z+1/2'
'x+1/2, y+1/2, z'
'-x+1/2, y+1/2, -z+1/2'
'-x, -y, -z'
'x, -y, z-1/2'
'-x+1/2, -y+1/2, -z'
'x+1/2, -y+1/2, z-1/2'

loop_
_atom_site_label
_atom_site_type_symbol
_atom_site_fract_x
_atom_site_fract_y
_atom_site_fract_z
_atom_site_U_iso_or_equiv
_atom_site_adp_type
_atom_site_occupancy
_atom_site_site_symmetry_order
_atom_site_calc_flag
O1 O 0.67822(2) 0.14231(4) 0.49668(3) 0.01293(6) Uani 1 1 d
O2 O 0.65218(2) 0.08334(5) 0.80687(3) 0.01551(6) Uani 1 1 d
H2 H 0.6508(5) 0.0280(16) 0.8854(11) 0.038(3) Uiso 1 1 d
O3 O 0.57490(2) 0.24845(4) 0.86075(3) 0.01481(6) Uani 1 1 d
N1 N 0.70693(2) 0.36932(5) 0.62707(3) 0.01143(6) Uani 1 1 d
H1 H 0.7416(5) 0.3635(13) 0.5901(10) 0.025(2) Uiso 1 1 d
C1 C 0.66585(2) 0.25224(5) 0.58204(3) 0.00840(5) Uani 1 1 d
C2 C 0.60380(2) 0.25567(5) 0.63491(4) 0.00844(5) Uani 1 1 d
C3 C 0.57105(2) 0.43361(5) 0.61044(4) 0.01155(6) Uani 1 1 d
H3A H 0.5724(4) 0.4632(13) 0.5141(9) 0.021(2) Uiso 1 1 d
H3B H 0.5279(4) 0.4126(12) 0.6253(9) 0.020(2) Uiso 1 1 d
C4 C 0.59202(2) 0.59423(5) 0.69285(4) 0.01449(7) Uani 1 1 d
H4A H 0.5663(4) 0.6902(14) 0.6620(10) 0.027(2) Uiso 1 1 d
H4B H 0.5874(4) 0.5714(13) 0.7896(10) 0.023(2) Uiso 1 1 d
C5 C 0.65645(2) 0.65022(6) 0.68127(5) 0.01677(7) Uani 1 1 d
H5A H 0.6656(5) 0.7577(12) 0.7328(10) 0.027(2) Uiso 1 1 d
H5B H 0.6633(4) 0.6814(14) 0.5884(10) 0.025(2) Uiso 1 1 d
C6 C 0.70119(2) 0.50673(6) 0.72667(4) 0.01458(7) Uani 1 1 d
H6A H 0.7409(4) 0.5552(13) 0.7436(9) 0.0199(19) Uiso 1 1 d
H6B H 0.6907(4) 0.4512(12) 0.8103(9) 0.020(2) Uiso 1 1 d
C7 C 0.60849(2) 0.20075(5) 0.78081(4) 0.00962(6) Uani 1 1 d
C8 C 0.56473(2) 0.11201(6) 0.56280(4) 0.01423(7) Uani 1 1 d
H8A H 0.5823(4) -0.0059(12) 0.5754(9) 0.021(2) Uiso 1 1 d
H8B H 0.5574(4) 0.1430(11) 0.4637(9) 0.0177(19) Uiso 1 1 d
H8C H 0.5256(4) 0.1038(13) 0.6034(9) 0.026(2) Uiso 1 1 d

loop_
_atom_site_aniso_label
_atom_site_aniso_U_11
_atom_site_aniso_U_22
_atom_site_aniso_U_33
_atom_site_aniso_U_23
_atom_site_aniso_U_13
_atom_site_aniso_U_12
O1 0.01178(11) 0.01394(12) 0.01368(12) -0.00658(9) 0.00458(9) -0.00215(8)
O2 0.01626(13) 0.01657(13) 0.01450(12) 0.00674(10) 0.00596(10) 0.00805(10)
O3 0.01573(13) 0.01700(13) 0.01268(12) 0.00200(9) 0.00689(10) 0.00477(10)
N1 0.00892(11) 0.01234(12) 0.01341(13) -0.00458(9) 0.00321(9) -0.00268(9)
C1 0.00805(12) 0.00911(12) 0.00818(12) -0.00080(9) 0.00149(9) -0.00054(8)
C2 0.00751(11) 0.00906(12) 0.00890(12) -0.00033(9) 0.00160(9) -0.00014(9)
C3 0.01100(13) 0.01179(13) 0.01184(13) 0.00165(10) 0.00081(10) 0.00248(10)
C4 0.01672(16) 0.01049(13) 0.01676(16) -0.00064(11) 0.00426(12) 0.00290(11)
C5 0.01952(18) 0.01016(14) 0.02120(18) -0.00327(12) 0.00506(14) -0.00214(12)
C6 0.01323(14) 0.01510(15) 0.01548(16) -0.00686(12) 0.00175(11) -0.00271(11)
C7 0.00950(12) 0.00913(12) 0.01055(12) 0.00115(9) 0.00275(9) 0.00077(9)
C8 0.01064(13) 0.01502(15) 0.01714(16) -0.00474(12) 0.00175(11) -0.00358(11)

loop_
_atom_type_symbol
_atom_type_description
_atom_type_scat_dispersion_real
_atom_type_scat_dispersion_imag
_atom_type_scat_source
C C 0.0033 0.0016 'International Tables Vol C Tables 4.2.6.8 and 6.1.1.4'
H H 0.0000 0.0000 'International Tables Vol C Tables 4.2.6.8 and 6.1.1.4'
N N 0.0061 0.0033 'International Tables Vol C Tables 4.2.6.8 and 6.1.1.4'
O O 0.0106 0.0060 'International Tables Vol C Tables 4.2.6.8 and 6.1.1.4'

loop_
_exptl_crystal_face_index_h
_exptl_crystal_face_index_k
_exptl_crystal_face_index_l
_exptl_crystal_face_perp_dist
-1.00 -2.00 0.00 0.1290
1.00 0.00 0.00 0.0950
-1.00 0.00 0.00 0.0570
1.00 -2.00 -2.00 0.1670
2.00 1.00 -2.00 0.1600
2.00 2.00 1.00 0.1720
-1.00 0.00 -2.00 0.1440
6.00 1.00 4.00 0.1620
6.00 2.00 -1.00 0.1790
4.00 1.00 1.00 0.1620
-4.00 -1.00 -1.00 0.1200
-6.00 1.00 -3.00 0.1030
-2.00 6.00 -5.00 0.1430
-5.00 1.00 -1.00 0.0650
-5.00 2.00 -1.00 0.1030
-3.00 3.00 1.00 0.1440
-7.00 1.00 0.00 0.0470
2.00 2.00 3.00 0.1550
-9.00 -2.00 4.00 0.1530
0.00 -5.00 9.00 0.1460
7.00 -1.00 3.00 0.1310
8.00 -3.00 0.00 0.1470
6.00 2.00 -9.00 0.1760

loop_
_geom_angle_atom_site_label_1
_geom_angle_atom_site_label_2
_geom_angle_atom_site_label_3
_geom_angle
C7 O2 H2 113.8(7)
C1 N1 H1 115.3(6)
C1 N1 C6 127.62(3)
C6 N1 H1 117.1(6)
O1 C1 N1 119.49(3)
O1 C1 C2 120.99(3)
N1 C1 C2 119.52(3)
C1 C2 C3 113.12(3)
C1 C2 C8 108.67(3)
C7 C2 C1 110.04(3)
C7 C2 C3 112.61(3)
C7 C2 C8 104.62(3)
C8 C2 C3 107.31(3)
C2 C3 H3A 107.3(5)
C2 C3 H3B 106.8(5)
H3A C3 H3B 106.9(7)
C4 C3 C2 119.27(3)
C4 C3 H3A 108.5(5)
C4 C3 H3B 107.5(5)
C3 C4 H4A 106.1(6)
C3 C4 H4B 109.8(5)
H4A C4 H4B 109.5(8)
C5 C4 C3 115.53(3)
C5 C4 H4A 108.2(6)
C5 C4 H4B 107.6(5)
C4 C5 H5A 110.4(6)
C4 C5 H5B 111.5(6)
C4 C5 C6 112.58(4)
H5A C5 H5B 105.2(8)
C6 C5 H5A 109.3(6)
C6 C5 H5B 107.6(6)
N1 C6 C5 113.37(4)
N1 C6 H6A 104.9(6)
N1 C6 H6B 109.0(5)
C5 C6 H6A 110.9(6)
C5 C6 H6B 111.1(5)
H6A C6 H6B 107.2(8)
O2 C7 C2 111.14(3)
O3 C7 O2 124.00(4)
O3 C7 C2 124.72(3)
C2 C8 H8A 112.2(5)
C2 C8 H8B 109.6(5)
C2 C8 H8C 109.5(6)
H8A C8 H8B 111.3(7)
H8A C8 H8C 104.3(8)
H8B C8 H8C 109.8(7)

loop_
_geom_bond_atom_site_label_1
_geom_bond_atom_site_label_2
_geom_bond_distance
O1 C1 1.2487(5)
O2 H2 0.901(11)
O2 C7 1.3350(5)
O3 C7 1.2081(5)
N1 H1 0.893(10)
N1 C1 1.3326(5)
N1 C6 1.4630(5)
C1 C2 1.5363(5)
C2 C3 1.5473(5)
C2 C7 1.5276(5)
C2 C8 1.5426(5)
C3 H3A 1.002(9)
C3 H3B 1.006(9)
C3 C4 1.5276(6)
C4 H4A 0.965(10)
C4 H4B 1.008(10)
C4 C5 1.5231(7)
C5 H5A 0.980(10)
C5 H5B 0.994(10)
C5 C6 1.5254(7)
C6 H6A 0.968(9)
C6 H6B 0.991(9)
C8 H8A 0.982(9)
C8 H8B 1.029(9)
C8 H8C 1.005(9)

loop_
_geom_hbond_atom_site_label_D
_geom_hbond_atom_site_label_H
_geom_hbond_atom_site_label_A
_geom_hbond_distance_DH
_geom_hbond_distance_HA
_geom_hbond_distance_DA
_geom_hbond_angle_DHA
_geom_hbond_site_symmetry_A
O2 H2 O1 0.901(11) 1.788(12) 2.6005(4) 148.8(11) 6_556

loop_
_geom_torsion_atom_site_label_1
_geom_torsion_atom_site_label_2
_geom_torsion_atom_site_label_3
_geom_torsion_atom_site_label_4
_geom_torsion
O1 C1 C2 C3 -120.61(4)
O1 C1 C2 C7 112.47(4)
O1 C1 C2 C8 -1.54(5)
N1 C1 C2 C3 58.80(5)
N1 C1 C2 C7 -68.12(4)
N1 C1 C2 C8 177.87(3)
C1 N1 C6 C5 -66.65(6)
C1 C2 C3 C4 -72.96(4)
C1 C2 C7 O2 -32.33(4)
C1 C2 C7 O3 151.90(4)
C2 C3 C4 C5 59.70(5)
C3 C2 C7 O2 -159.54(3)
C3 C2 C7 O3 24.70(5)
C3 C4 C5 C6 -60.79(5)
C4 C5 C6 N1 79.33(5)
C6 N1 C1 O1 -179.61(4)
C6 N1 C1 C2 0.97(6)
C7 C2 C3 C4 52.59(5)
C8 C2 C3 C4 167.19(3)
C8 C2 C7 O2 84.24(4)
C8 C2 C7 O3 -91.52(5)
